data_4132122
loop_
_publ_author_name
'Dennis, Joseph M.'
'White, Nicholas A.'
'Liu, Richard Y.'
'Buchwald, Stephen L.'

_publ_section_title
;
 Breaking the Base Barrier: An Electron-Deficient Palladium Catalyst
 Enables the Use of a Common Soluble Base in C-N Coupling.
;
_journal_issue 13
_journal_name_full 'Journal of the American Chemical Society'
_journal_page_first 4721
_journal_page_last 4725
_journal_paper_doi 10.1021/jacs.8b01696
_journal_volume 140
_journal_year 2018
_chemical_formula_sum 'C63 H83 F7 N O4 P Pd S'
_chemical_formula_weight 1220.73
_space_group_crystal_system orthorhombic
_space_group_IT_number 61
_space_group_name_Hall '-P 2ac 2ab'
_space_group_name_H-M_alt 'P b c a'
_atom_sites_solution_hydrogens mixed
_atom_sites_solution_primary direct
_atom_sites_solution_secondary difmap
_audit_creation_method SHELXL-2014/7
_cell_angle_alpha 90
_cell_angle_beta 90
_cell_angle_gamma 90
_cell_formula_units_Z 8
_cell_length_a 19.4006(10)
_cell_length_b 25.4448(14)
_cell_length_c 25.5338(12)
_cell_measurement_reflns_used 9695
_cell_measurement_temperature 100(2)
_cell_measurement_theta_max 68.02
_cell_measurement_theta_min 3.35
_cell_volume 12604.6(11)
_computing_cell_refinement 'SAINT 7.46A (Bruker-AXS, 2015)'
_computing_data_collection 'APEX2 v2011.4.0 (Bruker-AXS, 2015)'
_computing_data_reduction 'SAINT 7.46A (Bruker-AXS, 2015)'
_computing_molecular_graphics 'Bruker SHELXTL'
_computing_publication_material 'Bruker SHELXTL'
_computing_structure_refinement 'SHELXL-2014/7 (Sheldrick, 2014)'
_computing_structure_solution 'SHELXT-2015 (Sheldrick, 2015)'
_diffrn_ambient_temperature 100(2)
_diffrn_detector_area_resol_mean 8.3
_diffrn_measured_fraction_theta_full 0.998
_diffrn_measured_fraction_theta_max 0.998
_diffrn_measurement_device_type 'Bruker Smart APEX2 CCD'
_diffrn_measurement_method '\f and \w scans'
_diffrn_radiation_type CuK\a
_diffrn_radiation_wavelength 1.54178
_diffrn_reflns_av_R_equivalents 0.1115
_diffrn_reflns_av_unetI/netI 0.0566
_diffrn_reflns_Laue_measured_fraction_full 0.998
_diffrn_reflns_Laue_measured_fraction_max 0.998
_diffrn_reflns_limit_h_max 18
_diffrn_reflns_limit_h_min -22
_diffrn_reflns_limit_k_max 30
_diffrn_reflns_limit_k_min -30
_diffrn_reflns_limit_l_max 30
_diffrn_reflns_limit_l_min -30
_diffrn_reflns_number 120394
_diffrn_reflns_point_group_measured_fraction_full 0.998
_diffrn_reflns_point_group_measured_fraction_max 0.998
_diffrn_reflns_theta_full 67.679
_diffrn_reflns_theta_max 67.728
_diffrn_reflns_theta_min 3.347
_diffrn_source 'I\mS micro-focus sealed tube, multilayer optics'
_exptl_absorpt_coefficient_mu 3.468
_exptl_absorpt_correction_T_max 0.7531
_exptl_absorpt_correction_T_min 0.5802
_exptl_absorpt_correction_type multi-scan
_exptl_absorpt_process_details 'SADABS (Sheldrick, 2009)'
_exptl_crystal_colour yellow
_exptl_crystal_density_diffrn 1.287
_exptl_crystal_density_method 'not measured'
_exptl_crystal_description blade
_exptl_crystal_F_000 5120
_exptl_crystal_size_max 0.180
_exptl_crystal_size_mid 0.075
_exptl_crystal_size_min 0.025
_refine_diff_density_max 0.868
_refine_diff_density_min -0.492
_refine_diff_density_rms 0.078
_refine_ls_extinction_method none
_refine_ls_goodness_of_fit_ref 1.029
_refine_ls_hydrogen_treatment mixed
_refine_ls_matrix_type full
_refine_ls_number_parameters 792
_refine_ls_number_reflns 11414
_refine_ls_number_restraints 1487
_refine_ls_restrained_S_all 0.975
_refine_ls_R_factor_all 0.1013
_refine_ls_R_factor_gt 0.0542
_refine_ls_shift/su_max 0.002
_refine_ls_shift/su_mean 0.000
_refine_ls_structure_factor_coef Fsqd
_refine_ls_weighting_details 'w=1/[\s^2^(Fo^2^)+(0.0659P)^2^+24.8112P] where P=(Fo^2^+2Fc^2^)/3'
_refine_ls_weighting_scheme calc
_refine_ls_wR_factor_gt 0.1291
_refine_ls_wR_factor_ref 0.1626
_reflns_Friedel_coverage 0.000
_reflns_number_gt 7160
_reflns_number_total 11414
_reflns_threshold_expression 'I > 2\s(I)'
_cod_data_source_file ja8b01696_si_002.cif
_cod_data_source_block X17107_sq
_cod_database_code 4132122
_shelx_shelxl_version_number 2014/7
_shelx_space_group_comment
; 
The symmetry employed for this shelxl refinement is uniquely defined 
by the following loop, which should always be used as a source of 
symmetry information in preference to the above space-group names. 
They are only intended as comments. 
;
_shelx_estimated_absorpt_t_min 0.574
_shelx_estimated_absorpt_t_max 0.918

loop_
_space_group_symop_operation_xyz
'x, y, z'
'-x+1/2, -y, z+1/2'
'-x, y+1/2, -z+1/2'
'x+1/2, -y+1/2, -z'
'-x, -y, -z'
'x-1/2, y, -z-1/2'
'x, -y-1/2, z-1/2'
'-x-1/2, y-1/2, z'

loop_
_atom_site_label
_atom_site_type_symbol
_atom_site_fract_x
_atom_site_fract_y
_atom_site_fract_z
_atom_site_U_iso_or_equiv
_atom_site_adp_type
_atom_site_occupancy
_atom_site_site_symmetry_order
_atom_site_calc_flag
_atom_site_refinement_flags_posn
_atom_site_refinement_flags_adp
_atom_site_refinement_flags_occupancy
_atom_site_disorder_assembly
_atom_site_disorder_group
Pd1 Pd 0.14903(2) 0.35007(2) 0.60811(2) 0.04266(12) Uani 1 1 d . U . . .
P1 P 0.05062(6) 0.35079(5) 0.66065(4) 0.0392(3) Uani 1 1 d . U . . .
C1 C 0.0689(3) 0.3575(2) 0.73361(18) 0.0435(11) Uani 1 1 d . U . . .
C2 C 0.0936(3) 0.4144(2) 0.74468(19) 0.0477(12) Uani 1 1 d . U . . .
H2A H 0.1322 0.4233 0.7209 0.057 Uiso 1 1 calc R U . . .
H2B H 0.0555 0.4394 0.7379 0.057 Uiso 1 1 calc R U . . .
C3 C 0.1175(3) 0.4195(2) 0.8022(2) 0.0543(13) Uani 1 1 d . U . . .
H3 H 0.1331 0.4564 0.8090 0.065 Uiso 1 1 calc R U . . .
C4 C 0.1770(3) 0.3815(2) 0.8123(2) 0.0565(14) Uani 1 1 d . U . . .
H4A H 0.2161 0.3901 0.7889 0.068 Uiso 1 1 calc R U . . .
H4B H 0.1928 0.3850 0.8490 0.068 Uiso 1 1 calc R U . . .
C5 C 0.1536(3) 0.3253(2) 0.8023(2) 0.0504(12) Uani 1 1 d . U . . .
H5 H 0.1929 0.3007 0.8086 0.061 Uiso 1 1 calc R U . . .
C6 C 0.1282(3) 0.3193(2) 0.74534(19) 0.0459(12) Uani 1 1 d . U . . .
H6A H 0.1668 0.3262 0.7210 0.055 Uiso 1 1 calc R U . . .
H6B H 0.1123 0.2828 0.7396 0.055 Uiso 1 1 calc R U . . .
C7 C 0.0103(3) 0.3436(2) 0.77154(18) 0.0480(12) Uani 1 1 d . U . . .
H7A H -0.0045 0.3068 0.7655 0.058 Uiso 1 1 calc R U . . .
H7B H -0.0297 0.3668 0.7649 0.058 Uiso 1 1 calc R U . . .
C8 C 0.0342(3) 0.3500(2) 0.82885(19) 0.0513(12) Uani 1 1 d . U . . .
H8 H -0.0048 0.3415 0.8530 0.062 Uiso 1 1 calc R U . . .
C9 C 0.0575(3) 0.4061(3) 0.8381(2) 0.0602(15) Uani 1 1 d . U . . .
H9A H 0.0719 0.4103 0.8751 0.072 Uiso 1 1 calc R U . . .
H9B H 0.0187 0.4305 0.8314 0.072 Uiso 1 1 calc R U . . .
C10 C 0.0948(3) 0.3119(2) 0.8390(2) 0.0534(13) Uani 1 1 d . U . . .
H10A H 0.1103 0.3151 0.8758 0.064 Uiso 1 1 calc R U . . .
H10B H 0.0797 0.2753 0.8330 0.064 Uiso 1 1 calc R U . . .
C11 C -0.0163(3) 0.4010(2) 0.63754(19) 0.0431(11) Uani 1 1 d . U . . .
C12 C -0.0570(3) 0.3770(2) 0.59134(19) 0.0447(12) Uani 1 1 d . U . . .
H12A H -0.0242 0.3650 0.5641 0.054 Uiso 1 1 calc R U . . .
H12B H -0.0830 0.3460 0.6039 0.054 Uiso 1 1 calc R U . . .
C13 C -0.1069(3) 0.4163(2) 0.5674(2) 0.0492(12) Uani 1 1 d . U . . .
H13 H -0.1325 0.3993 0.5379 0.059 Uiso 1 1 calc R U . . .
C14 C -0.0668(3) 0.4639(2) 0.5467(2) 0.0519(13) Uani 1 1 d . U . . .
H14A H -0.0342 0.4525 0.5191 0.062 Uiso 1 1 calc R U . . .
H14B H -0.0992 0.4896 0.5312 0.062 Uiso 1 1 calc R U . . .
C15 C -0.0273(3) 0.4894(2) 0.5919(2) 0.0497(12) Uani 1 1 d . U . . .
H15 H -0.0007 0.5202 0.5785 0.060 Uiso 1 1 calc R U . . .
C16 C 0.0231(3) 0.4491(2) 0.6162(2) 0.0455(11) Uani 1 1 d . U . . .
H16A H 0.0565 0.4375 0.5892 0.055 Uiso 1 1 calc R U . . .
H16B H 0.0492 0.4659 0.6449 0.055 Uiso 1 1 calc R U . . .
C17 C -0.0685(3) 0.4212(2) 0.6787(2) 0.0447(12) Uani 1 1 d . U . . .
H17A H -0.0943 0.3911 0.6935 0.054 Uiso 1 1 calc R U . . .
H17B H -0.0434 0.4386 0.7076 0.054 Uiso 1 1 calc R U . . .
C18 C -0.1190(3) 0.4601(2) 0.6539(2) 0.0493(12) Uani 1 1 d . U . . .
H18 H -0.1526 0.4719 0.6811 0.059 Uiso 1 1 calc R U . . .
C19 C -0.1581(3) 0.4342(2) 0.6095(2) 0.0504(12) Uani 1 1 d . U . . .
H19A H -0.1914 0.4594 0.5942 0.060 Uiso 1 1 calc R U . . .
H19B H -0.1842 0.4035 0.6229 0.060 Uiso 1 1 calc R U . . .
C20 C -0.0789(3) 0.5079(2) 0.6337(2) 0.0518(13) Uani 1 1 d . U . . .
H20A H -0.0540 0.5250 0.6630 0.062 Uiso 1 1 calc R U . . .
H20B H -0.1111 0.5339 0.6184 0.062 Uiso 1 1 calc R U . . .
C21 C 0.0145(3) 0.2847(2) 0.64855(17) 0.0400(10) Uani 1 1 d . U . . .
C22 C -0.0505(3) 0.2679(2) 0.66844(17) 0.0404(11) Uani 1 1 d . U . . .
C23 C -0.0759(3) 0.2185(2) 0.65917(19) 0.0445(11) Uani 1 1 d . U . . .
H23 H -0.1185 0.2080 0.6742 0.053 Uiso 1 1 calc R U . . .
C24 C -0.0394(3) 0.1839(2) 0.6280(2) 0.0480(12) Uani 1 1 d . U . . .
H24 H -0.0566 0.1496 0.6215 0.058 Uiso 1 1 calc R U . . .
C25 C 0.0224(3) 0.1998(2) 0.60631(19) 0.0453(11) Uani 1 1 d . U . . .
H25 H 0.0468 0.1763 0.5841 0.054 Uiso 1 1 calc R U . . .
C26 C 0.0499(3) 0.2494(2) 0.61614(17) 0.0392(10) Uani 1 1 d . U . . .
O1 O -0.08673(18) 0.30498(15) 0.69491(13) 0.0467(9) Uani 1 1 d . U . . .
C27 C -0.1465(3) 0.2886(2) 0.7232(2) 0.0535(14) Uani 1 1 d . U . . .
H27A H -0.1805 0.2743 0.6986 0.080 Uiso 1 1 calc R U . . .
H27B H -0.1663 0.3188 0.7416 0.080 Uiso 1 1 calc R U . . .
H27C H -0.1336 0.2615 0.7486 0.080 Uiso 1 1 calc R U . . .
C31 C 0.1171(3) 0.2584(2) 0.58799(18) 0.0411(11) Uani 1 1 d . U . . .
C32 C 0.1784(3) 0.2342(2) 0.60755(18) 0.0399(10) Uani 1 1 d . U . . .
C33 C 0.2337(3) 0.2261(2) 0.57340(18) 0.0414(11) Uani 1 1 d . U . . .
C34 C 0.2288(3) 0.2391(2) 0.51918(19) 0.0430(11) Uani 1 1 d . U . . .
C35 C 0.1698(3) 0.2634(2) 0.50200(19) 0.0467(12) Uani 1 1 d . U . . .
H35 H 0.1674 0.2738 0.4663 0.056 Uiso 1 1 calc R U . . .
C36 C 0.1131(3) 0.2735(2) 0.53413(18) 0.0424(11) Uani 1 1 d . U . . .
C37 C 0.1770(3) 0.2122(2) 0.66355(17) 0.0415(11) Uani 1 1 d . U . . .
H37 H 0.1348 0.2275 0.6801 0.050 Uiso 1 1 calc R U . . .
C38 C 0.1666(3) 0.1529(2) 0.6650(2) 0.0502(13) Uani 1 1 d . U . . .
H38A H 0.1279 0.1433 0.6423 0.075 Uiso 1 1 calc R U . . .
H38B H 0.1567 0.1418 0.7010 0.075 Uiso 1 1 calc R U . . .
H38C H 0.2086 0.1353 0.6527 0.075 Uiso 1 1 calc R U . . .
C39 C 0.2368(3) 0.2281(2) 0.69928(18) 0.0450(12) Uani 1 1 d . U . . .
H39A H 0.2767 0.2057 0.6920 0.068 Uiso 1 1 calc R U . . .
H39B H 0.2230 0.2239 0.7360 0.068 Uiso 1 1 calc R U . . .
H39C H 0.2489 0.2649 0.6928 0.068 Uiso 1 1 calc R U . . .
C40 C 0.2872(3) 0.2266(2) 0.48146(19) 0.0491(13) Uani 1 1 d . U . . .
H40 H 0.3175 0.1999 0.4987 0.059 Uiso 1 1 calc R U . . .
C41 C 0.2614(3) 0.2027(3) 0.4304(2) 0.0590(15) Uani 1 1 d . U . . .
H41A H 0.2306 0.1731 0.4382 0.088 Uiso 1 1 calc R U . . .
H41B H 0.3007 0.1901 0.4098 0.088 Uiso 1 1 calc R U . . .
H41C H 0.2362 0.2294 0.4104 0.088 Uiso 1 1 calc R U . . .
C42 C 0.3307(3) 0.2747(3) 0.4709(2) 0.0675(17) Uani 1 1 d . U . . .
H42A H 0.3022 0.3019 0.4544 0.101 Uiso 1 1 calc R U . . .
H42B H 0.3687 0.2654 0.4474 0.101 Uiso 1 1 calc R U . . .
H42C H 0.3494 0.2881 0.5040 0.101 Uiso 1 1 calc R U . . .
C43 C 0.0467(3) 0.2921(2) 0.50956(18) 0.0482(12) Uani 1 1 d . U . . .
H43 H 0.0123 0.2967 0.5384 0.058 Uiso 1 1 calc R U . . .
C44 C 0.0183(3) 0.2497(3) 0.4719(2) 0.0612(16) Uani 1 1 d . U . . .
H44A H 0.0506 0.2447 0.4428 0.092 Uiso 1 1 calc R U . . .
H44B H -0.0265 0.2610 0.4581 0.092 Uiso 1 1 calc R U . . .
H44C H 0.0127 0.2165 0.4909 0.092 Uiso 1 1 calc R U . . .
C45 C 0.0550(3) 0.3457(2) 0.4824(2) 0.0552(14) Uani 1 1 d . U . . .
H45A H 0.0730 0.3714 0.5075 0.083 Uiso 1 1 calc R U . . .
H45B H 0.0101 0.3576 0.4694 0.083 Uiso 1 1 calc R U . . .
H45C H 0.0871 0.3423 0.4530 0.083 Uiso 1 1 calc R U . . .
C51 C 0.2993(3) 0.2025(2) 0.59248(18) 0.0432(11) Uani 1 1 d . U . . .
C52 C 0.3505(3) 0.2334(2) 0.61557(18) 0.0450(11) Uani 1 1 d . U . . .
C53 C 0.4100(3) 0.2121(2) 0.63524(19) 0.0479(12) Uani 1 1 d . U . . .
C54 C 0.4258(3) 0.1599(2) 0.63090(19) 0.0486(12) Uani 1 1 d . U . . .
C55 C 0.3768(3) 0.1290(2) 0.6064(2) 0.0476(11) Uani 1 1 d . U . . .
C56 C 0.3160(3) 0.1499(2) 0.58734(19) 0.0469(11) Uani 1 1 d . U . . .
C57 C 0.4930(3) 0.1376(3) 0.6526(2) 0.0621(16) Uani 1 1 d . U . . .
H57A H 0.5304 0.1634 0.6466 0.075 Uiso 1 1 calc R U . . .
H57B H 0.5049 0.1053 0.6330 0.075 Uiso 1 1 calc R U . . .
C58 C 0.4898(4) 0.1247(3) 0.7110(3) 0.081(2) Uani 1 1 d . U . . .
H58A H 0.5360 0.1133 0.7230 0.097 Uiso 1 1 calc R U . . .
H58B H 0.4773 0.1569 0.7306 0.097 Uiso 1 1 calc R U . . .
C59 C 0.4377(4) 0.0818(4) 0.7232(3) 0.092(2) Uani 1 1 d . U . . .
H59A H 0.3905 0.0960 0.7194 0.110 Uiso 1 1 calc R U . . .
H59B H 0.4433 0.0526 0.6980 0.110 Uiso 1 1 calc R U . . .
C60 C 0.4472(5) 0.0616(4) 0.7775(3) 0.110(3) Uani 1 1 d . U . . .
H60A H 0.4935 0.0465 0.7809 0.165 Uiso 1 1 calc R U . . .
H60B H 0.4126 0.0344 0.7847 0.165 Uiso 1 1 calc R U . . .
H60C H 0.4418 0.0905 0.8025 0.165 Uiso 1 1 calc R U . . .
F1 F 0.34000(16) 0.28548(13) 0.61971(12) 0.0533(8) Uani 1 1 d . U . . .
F2 F 0.45529(16) 0.24493(14) 0.65847(13) 0.0598(8) Uani 1 1 d . U . . .
F3 F 0.38834(18) 0.07753(14) 0.59898(14) 0.0641(9) Uani 1 1 d . U . . .
F4 F 0.27124(17) 0.11744(13) 0.56347(12) 0.0572(8) Uani 1 1 d . U . . .
N1 N 0.2351(3) 0.3581(2) 0.55685(19) 0.0533(11) Uani 1 1 d D U . . .
H1A H 0.243(3) 0.3259(13) 0.542(2) 0.064 Uiso 1 1 d D U . . .
H1B H 0.269(2) 0.372(2) 0.578(2) 0.064 Uiso 1 1 d D U . . .
C71 C 0.2279(4) 0.4012(3) 0.5175(2) 0.0699(17) Uani 1 1 d . U . . .
H71A H 0.2043 0.3870 0.4861 0.084 Uiso 1 1 calc R U . . .
H71B H 0.1981 0.4290 0.5325 0.084 Uiso 1 1 calc R U . . .
C72 C 0.2931(4) 0.4248(3) 0.5013(3) 0.090(2) Uani 1 1 d . U . . .
H72A H 0.3212 0.3988 0.4819 0.108 Uiso 1 1 calc R U . . .
H72B H 0.3195 0.4362 0.5325 0.108 Uiso 1 1 calc R U . . .
C73 C 0.2772(5) 0.4735(4) 0.4653(4) 0.122(4) Uani 1 1 d . U . . .
H73A H 0.2522 0.4617 0.4341 0.183 Uiso 1 1 calc R U . . .
H73B H 0.3205 0.4902 0.4548 0.183 Uiso 1 1 calc R U . . .
H73C H 0.2488 0.4988 0.4847 0.183 Uiso 1 1 calc R U . . .
C81 C 0.2005(3) 0.4091(2) 0.6438(2) 0.0495(12) Uani 1 1 d . U . . .
C82 C 0.1946(3) 0.4624(2) 0.6344(2) 0.0499(13) Uani 1 1 d . U . . .
H82 H 0.1579 0.4752 0.6133 0.060 Uiso 1 1 calc R U . . .
C83 C 0.2426(3) 0.4978(2) 0.6559(2) 0.0550(13) Uani 1 1 d . U . . .
H83 H 0.2376 0.5343 0.6491 0.066 Uiso 1 1 calc R U . . .
C84 C 0.2967(3) 0.4806(3) 0.6864(2) 0.0569(14) Uani 1 1 d . U . . .
C85 C 0.3042(3) 0.4280(3) 0.6944(2) 0.0584(14) Uani 1 1 d . U . . .
H85 H 0.3423 0.4154 0.7141 0.070 Uiso 1 1 calc R U . . .
C86 C 0.2567(3) 0.3926(2) 0.6742(2) 0.0523(13) Uani 1 1 d . U . . .
H86 H 0.2625 0.3562 0.6812 0.063 Uiso 1 1 calc R U . . .
C87 C 0.3481(4) 0.5192(3) 0.7090(3) 0.0751(19) Uani 1 1 d . U . . .
H87A H 0.3862 0.4998 0.7252 0.113 Uiso 1 1 calc R U . . .
H87B H 0.3254 0.5410 0.7354 0.113 Uiso 1 1 calc R U . . .
H87C H 0.3660 0.5416 0.6809 0.113 Uiso 1 1 calc R U . . .
S1 S 0.70530(16) 0.16042(15) 0.65699(9) 0.0588(8) Uani 0.847(12) 1 d D U P A 1
O2 O 0.7496(5) 0.2045(3) 0.6644(3) 0.069(2) Uani 0.847(12) 1 d D U P A 1
O3 O 0.6862(4) 0.1498(3) 0.6038(2) 0.0764(19) Uani 0.847(12) 1 d D U P A 1
O4 O 0.6509(3) 0.1563(4) 0.6943(2) 0.088(2) Uani 0.847(12) 1 d D U P A 1
C91 C 0.7621(4) 0.1077(4) 0.6736(3) 0.072(2) Uani 0.847(12) 1 d D U P A 1
F5 F 0.8193(4) 0.1055(3) 0.6433(2) 0.0853(18) Uani 0.847(12) 1 d D U P A 1
F6 F 0.7848(3) 0.1120(3) 0.7233(2) 0.092(2) Uani 0.847(12) 1 d D U P A 1
F7 F 0.7337(3) 0.0598(2) 0.6700(3) 0.098(2) Uani 0.847(12) 1 d D U P A 1
S1A S 0.7185(14) 0.1494(11) 0.6452(12) 0.097(6) Uani 0.153(12) 1 d D U P A 2
O2A O 0.755(3) 0.193(2) 0.668(2) 0.096(11) Uani 0.153(12) 1 d D U P A 2
O3A O 0.714(2) 0.1504(19) 0.5896(13) 0.084(8) Uani 0.153(12) 1 d D U P A 2
O4A O 0.659(2) 0.133(2) 0.6737(18) 0.107(9) Uani 0.153(12) 1 d D U P A 2
C91A C 0.766(2) 0.0951(15) 0.6538(16) 0.100(7) Uani 0.153(12) 1 d D U P A 2
F5A F 0.820(3) 0.110(2) 0.6254(17) 0.112(10) Uani 0.153(12) 1 d D U P A 2
F6A F 0.785(2) 0.0847(18) 0.7032(15) 0.111(9) Uani 0.153(12) 1 d D U P A 2
F7A F 0.7447(19) 0.0495(14) 0.6334(17) 0.110(9) Uani 0.153(12) 1 d D U P A 2

loop_
_atom_site_aniso_label
_atom_site_aniso_U_11
_atom_site_aniso_U_22
_atom_site_aniso_U_33
_atom_site_aniso_U_23
_atom_site_aniso_U_13
_atom_site_aniso_U_12
Pd1 0.0348(2) 0.0569(2) 0.03636(18) -0.00058(17) 0.00234(15) -0.00092(18)
P1 0.0326(7) 0.0536(7) 0.0315(5) -0.0023(5) 0.0013(5) -0.0001(6)
C1 0.040(3) 0.062(3) 0.028(2) -0.0037(19) -0.0021(18) 0.002(2)
C2 0.046(3) 0.061(3) 0.036(2) -0.004(2) -0.004(2) 0.003(2)
C3 0.061(3) 0.059(3) 0.042(3) -0.007(2) -0.008(2) -0.005(3)
C4 0.051(3) 0.079(3) 0.039(3) -0.002(2) -0.007(2) -0.004(3)
C5 0.040(3) 0.073(3) 0.038(2) -0.004(2) -0.005(2) 0.001(2)
C6 0.042(3) 0.061(3) 0.036(2) -0.003(2) 0.0000(19) -0.004(2)
C7 0.043(3) 0.069(3) 0.032(2) -0.003(2) 0.0008(19) 0.001(2)
C8 0.047(3) 0.076(3) 0.031(2) -0.005(2) 0.001(2) -0.001(3)
C9 0.066(4) 0.079(4) 0.036(3) -0.010(2) -0.006(2) 0.001(3)
C10 0.053(3) 0.075(3) 0.032(2) -0.001(2) -0.004(2) -0.001(3)
C11 0.034(3) 0.059(3) 0.037(2) 0.001(2) 0.0003(19) 0.002(2)
C12 0.039(3) 0.060(3) 0.035(2) 0.000(2) 0.0021(19) 0.001(2)
C13 0.040(3) 0.064(3) 0.043(3) 0.000(2) -0.001(2) 0.002(2)
C14 0.047(3) 0.067(3) 0.042(3) 0.006(2) -0.001(2) 0.004(2)
C15 0.044(3) 0.057(3) 0.048(3) 0.003(2) 0.002(2) 0.002(2)
C16 0.039(3) 0.056(3) 0.042(3) -0.001(2) 0.002(2) -0.001(2)
C17 0.036(3) 0.057(3) 0.041(2) -0.006(2) 0.000(2) 0.002(2)
C18 0.041(3) 0.062(3) 0.044(3) -0.002(2) 0.004(2) 0.004(2)
C19 0.039(3) 0.062(3) 0.050(3) 0.003(2) 0.000(2) 0.003(2)
C20 0.051(3) 0.060(3) 0.044(3) -0.001(2) 0.001(2) 0.005(2)
C21 0.033(2) 0.058(3) 0.029(2) 0.0025(19) -0.0014(17) -0.002(2)
C22 0.031(2) 0.060(3) 0.030(2) 0.0016(19) -0.0029(17) 0.002(2)
C23 0.034(3) 0.063(3) 0.037(2) 0.004(2) -0.002(2) -0.002(2)
C24 0.043(3) 0.057(3) 0.044(3) -0.003(2) -0.002(2) -0.002(2)
C25 0.038(3) 0.063(3) 0.035(2) -0.004(2) 0.001(2) 0.001(2)
C26 0.033(2) 0.057(3) 0.028(2) 0.0002(18) -0.0025(17) 0.0007(19)
O1 0.034(2) 0.066(2) 0.0403(18) -0.0019(16) 0.0099(14) -0.0008(16)
C27 0.045(3) 0.070(4) 0.045(3) -0.005(3) 0.014(2) -0.006(3)
C31 0.035(2) 0.061(3) 0.028(2) -0.0012(19) 0.0017(17) 0.001(2)
C32 0.036(2) 0.052(3) 0.032(2) -0.0022(19) -0.0006(18) -0.0023(19)
C33 0.038(3) 0.054(3) 0.032(2) -0.0032(19) -0.0022(17) 0.001(2)
C34 0.035(3) 0.061(3) 0.033(2) -0.002(2) 0.0017(18) 0.003(2)
C35 0.042(3) 0.070(3) 0.028(2) 0.002(2) 0.0010(18) 0.004(2)
C36 0.037(3) 0.060(3) 0.029(2) 0.0032(19) 0.0011(17) 0.001(2)
C37 0.036(3) 0.060(3) 0.029(2) 0.0005(19) 0.0007(18) 0.005(2)
C38 0.051(4) 0.059(3) 0.040(3) 0.002(2) -0.008(2) 0.001(2)
C39 0.038(3) 0.066(3) 0.031(2) 0.002(2) 0.0012(19) 0.004(2)
C40 0.040(3) 0.074(3) 0.033(2) 0.001(2) 0.003(2) 0.009(2)
C41 0.054(4) 0.085(4) 0.038(3) -0.005(3) 0.006(2) 0.012(3)
C42 0.050(4) 0.097(4) 0.055(3) -0.002(3) 0.018(3) -0.002(3)
C43 0.041(3) 0.075(3) 0.028(2) -0.001(2) 0.0000(19) 0.009(2)
C44 0.047(4) 0.098(4) 0.039(3) -0.012(3) -0.010(2) 0.006(3)
C45 0.046(3) 0.085(4) 0.035(2) 0.009(3) 0.002(2) 0.019(3)
C51 0.039(3) 0.062(3) 0.029(2) 0.0008(19) -0.0011(18) 0.002(2)
C52 0.041(3) 0.058(3) 0.036(2) 0.0036(19) 0.003(2) -0.001(2)
C53 0.036(3) 0.073(3) 0.035(2) -0.001(2) 0.000(2) -0.003(2)
C54 0.041(3) 0.073(3) 0.032(2) 0.004(2) 0.0028(19) 0.006(2)
C55 0.044(3) 0.060(3) 0.039(2) 0.004(2) 0.004(2) 0.008(2)
C56 0.039(3) 0.065(3) 0.037(2) 0.000(2) -0.0001(19) 0.003(2)
C57 0.047(3) 0.084(4) 0.055(3) 0.010(3) -0.004(2) 0.006(3)
C58 0.061(4) 0.122(6) 0.059(3) 0.024(4) -0.002(3) 0.011(4)
C59 0.063(5) 0.136(6) 0.076(4) 0.018(4) 0.008(3) 0.013(4)
C60 0.138(9) 0.118(7) 0.075(5) 0.017(4) 0.014(5) 0.018(6)
F1 0.0442(19) 0.0612(18) 0.0543(18) -0.0032(14) -0.0024(14) -0.0012(14)
F2 0.0444(19) 0.080(2) 0.0554(18) -0.0038(16) -0.0068(14) -0.0041(16)
F3 0.055(2) 0.067(2) 0.070(2) -0.0012(17) -0.0044(17) 0.0117(16)
F4 0.052(2) 0.0648(19) 0.0546(18) -0.0097(15) -0.0052(14) 0.0004(15)
N1 0.043(3) 0.065(3) 0.052(3) -0.003(2) 0.011(2) -0.007(2)
C71 0.080(5) 0.086(4) 0.043(3) 0.001(3) 0.012(3) 0.001(3)
C72 0.087(5) 0.104(5) 0.081(5) 0.025(4) 0.006(4) -0.007(4)
C73 0.123(8) 0.125(7) 0.118(7) 0.049(6) -0.016(6) -0.016(6)
C81 0.044(3) 0.061(3) 0.044(3) -0.003(2) 0.003(2) -0.006(2)
C82 0.044(3) 0.062(3) 0.044(3) -0.001(2) 0.005(2) -0.007(2)
C83 0.054(3) 0.063(3) 0.048(3) 0.003(2) 0.004(2) -0.005(2)
C84 0.053(3) 0.074(3) 0.043(3) 0.007(2) -0.001(2) -0.006(3)
C85 0.043(3) 0.078(3) 0.054(3) 0.009(3) -0.007(2) -0.006(3)
C86 0.046(3) 0.064(3) 0.047(3) 0.006(2) -0.001(2) -0.006(2)
C87 0.075(5) 0.083(4) 0.067(4) 0.014(3) -0.018(3) -0.016(4)
S1 0.0434(14) 0.1011(19) 0.0318(10) 0.0015(9) -0.0046(8) -0.0095(12)
O2 0.063(4) 0.096(5) 0.048(3) -0.008(3) 0.001(3) -0.005(3)
O3 0.069(5) 0.125(5) 0.035(3) 0.002(3) -0.013(2) -0.014(4)
O4 0.044(3) 0.174(7) 0.047(3) 0.003(3) 0.002(2) -0.014(4)
C91 0.059(4) 0.105(5) 0.053(4) 0.006(3) -0.012(3) -0.015(3)
F5 0.073(3) 0.108(4) 0.075(4) -0.010(3) 0.005(3) -0.006(3)
F6 0.093(4) 0.125(5) 0.057(3) 0.000(3) -0.027(2) 0.015(3)
F7 0.114(5) 0.098(4) 0.083(4) 0.009(3) -0.003(3) -0.034(3)
S1A 0.078(9) 0.112(9) 0.102(11) -0.002(9) 0.001(8) -0.043(7)
O2A 0.076(18) 0.110(14) 0.100(18) -0.002(13) 0.000(14) -0.037(12)
O3A 0.051(17) 0.101(16) 0.100(12) -0.005(10) 0.003(10) -0.034(13)
O4A 0.081(12) 0.127(18) 0.114(17) -0.005(14) 0.010(12) -0.042(11)
C91A 0.084(11) 0.117(11) 0.099(13) 0.001(10) 0.002(10) -0.033(9)
F5A 0.093(13) 0.133(17) 0.111(18) 0.006(13) 0.009(12) -0.033(11)
F6A 0.108(17) 0.124(17) 0.102(13) 0.001(11) -0.001(11) -0.025(13)
F7A 0.110(17) 0.120(12) 0.100(17) 0.002(11) 0.001(13) -0.039(11)

loop_
_atom_type_symbol
_atom_type_description
_atom_type_scat_dispersion_real
_atom_type_scat_dispersion_imag
_atom_type_scat_source
C C 0.0181 0.0091 'International Tables Vol C Tables 4.2.6.8 and 6.1.1.4'
H H 0.0000 0.0000 'International Tables Vol C Tables 4.2.6.8 and 6.1.1.4'
N N 0.0311 0.0180 'International Tables Vol C Tables 4.2.6.8 and 6.1.1.4'
O O 0.0492 0.0322 'International Tables Vol C Tables 4.2.6.8 and 6.1.1.4'
F F 0.0727 0.0534 'International Tables Vol C Tables 4.2.6.8 and 6.1.1.4'
P P 0.2955 0.4335 'International Tables Vol C Tables 4.2.6.8 and 6.1.1.4'
S S 0.3331 0.5567 'International Tables Vol C Tables 4.2.6.8 and 6.1.1.4'
Pd Pd 0.1215 3.9337 'International Tables Vol C Tables 4.2.6.8 and 6.1.1.4'

loop_
_geom_angle_atom_site_label_1
_geom_angle_atom_site_label_2
_geom_angle_atom_site_label_3
_geom_angle
C81 Pd1 N1 79.6(2)
C81 Pd1 P1 97.99(16)
N1 Pd1 P1 173.35(15)
C81 Pd1 C31 157.0(2)
N1 Pd1 C31 99.15(18)
P1 Pd1 C31 85.52(12)
C21 P1 C1 108.4(2)
C21 P1 C11 107.4(2)
C1 P1 C11 111.6(2)
C21 P1 Pd1 101.93(16)
C1 P1 Pd1 114.26(17)
C11 P1 Pd1 112.49(16)
C7 C1 C6 106.6(4)
C7 C1 C2 109.2(4)
C6 C1 C2 108.9(4)
C7 C1 P1 117.3(4)
C6 C1 P1 105.9(3)
C2 C1 P1 108.6(3)
C3 C2 C1 110.2(4)
C3 C2 H2A 109.6
C1 C2 H2A 109.6
C3 C2 H2B 109.6
C1 C2 H2B 109.6
H2A C2 H2B 108.1
C9 C3 C4 109.5(5)
C9 C3 C2 109.0(5)
C4 C3 C2 109.5(5)
C9 C3 H3 109.6
C4 C3 H3 109.6
C2 C3 H3 109.6
C5 C4 C3 110.0(5)
C5 C4 H4A 109.7
C3 C4 H4A 109.7
C5 C4 H4B 109.7
C3 C4 H4B 109.7
H4A C4 H4B 108.2
C10 C5 C4 109.4(5)
C10 C5 C6 108.6(4)
C4 C5 C6 110.2(5)
C10 C5 H5 109.5
C4 C5 H5 109.5
C6 C5 H5 109.5
C1 C6 C5 111.1(4)
C1 C6 H6A 109.4
C5 C6 H6A 109.4
C1 C6 H6B 109.4
C5 C6 H6B 109.4
H6A C6 H6B 108.0
C1 C7 C8 110.6(4)
C1 C7 H7A 109.5
C8 C7 H7A 109.5
C1 C7 H7B 109.5
C8 C7 H7B 109.5
H7A C7 H7B 108.1
C9 C8 C7 109.8(5)
C9 C8 C10 109.7(5)
C7 C8 C10 108.7(4)
C9 C8 H8 109.6
C7 C8 H8 109.6
C10 C8 H8 109.6
C8 C9 C3 110.2(5)
C8 C9 H9A 109.6
C3 C9 H9A 109.6
C8 C9 H9B 109.6
C3 C9 H9B 109.6
H9A C9 H9B 108.1
C5 C10 C8 109.2(5)
C5 C10 H10A 109.8
C8 C10 H10A 109.8
C5 C10 H10B 109.8
C8 C10 H10B 109.8
H10A C10 H10B 108.3
C16 C11 C12 107.2(4)
C16 C11 C17 107.6(4)
C12 C11 C17 108.3(4)
C16 C11 P1 107.6(3)
C12 C11 P1 108.6(4)
C17 C11 P1 117.1(3)
C13 C12 C11 112.0(4)
C13 C12 H12A 109.2
C11 C12 H12A 109.2
C13 C12 H12B 109.2
C11 C12 H12B 109.2
H12A C12 H12B 107.9
C12 C13 C14 109.5(5)
C12 C13 C19 109.0(4)
C14 C13 C19 109.6(5)
C12 C13 H13 109.5
C14 C13 H13 109.5
C19 C13 H13 109.5
C15 C14 C13 109.2(4)
C15 C14 H14A 109.8
C13 C14 H14A 109.8
C15 C14 H14B 109.8
C13 C14 H14B 109.8
H14A C14 H14B 108.3
C14 C15 C20 109.1(5)
C14 C15 C16 109.8(5)
C20 C15 C16 109.7(4)
C14 C15 H15 109.4
C20 C15 H15 109.4
C16 C15 H15 109.4
C11 C16 C15 110.8(4)
C11 C16 H16A 109.5
C15 C16 H16A 109.5
C11 C16 H16B 109.5
C15 C16 H16B 109.5
H16A C16 H16B 108.1
C18 C17 C11 110.7(4)
C18 C17 H17A 109.5
C11 C17 H17A 109.5
C18 C17 H17B 109.5
C11 C17 H17B 109.5
H17A C17 H17B 108.1
C19 C18 C17 110.4(5)
C19 C18 C20 110.4(5)
C17 C18 C20 109.1(5)
C19 C18 H18 109.0
C17 C18 H18 109.0
C20 C18 H18 109.0
C18 C19 C13 109.2(5)
C18 C19 H19A 109.8
C13 C19 H19A 109.8
C18 C19 H19B 109.8
C13 C19 H19B 109.8
H19A C19 H19B 108.3
C18 C20 C15 108.6(5)
C18 C20 H20A 110.0
C15 C20 H20A 110.0
C18 C20 H20B 110.0
C15 C20 H20B 110.0
H20A C20 H20B 108.3
C26 C21 C22 116.9(5)
C26 C21 P1 119.8(4)
C22 C21 P1 123.3(4)
O1 C22 C23 122.6(5)
O1 C22 C21 115.2(5)
C23 C22 C21 122.1(5)
C22 C23 C24 120.0(5)
C22 C23 H23 120.0
C24 C23 H23 120.0
C25 C24 C23 119.3(5)
C25 C24 H24 120.4
C23 C24 H24 120.4
C24 C25 C26 121.7(5)
C24 C25 H25 119.1
C26 C25 H25 119.1
C25 C26 C21 119.9(5)
C25 C26 C31 112.5(4)
C21 C26 C31 127.5(5)
C22 O1 C27 118.0(4)
O1 C27 H27A 109.5
O1 C27 H27B 109.5
H27A C27 H27B 109.5
O1 C27 H27C 109.5
H27A C27 H27C 109.5
H27B C27 H27C 109.5
C32 C31 C36 119.8(5)
C32 C31 C26 119.2(4)
C36 C31 C26 116.9(4)
C32 C31 Pd1 97.2(3)
C36 C31 Pd1 87.6(3)
C26 C31 Pd1 105.1(3)
C33 C32 C31 118.9(4)
C33 C32 C37 122.8(4)
C31 C32 C37 117.9(4)
C32 C33 C34 121.4(5)
C32 C33 C51 120.7(4)
C34 C33 C51 117.9(4)
C35 C34 C33 118.0(5)
C35 C34 C40 120.9(4)
C33 C34 C40 121.1(5)
C34 C35 C36 123.5(5)
C34 C35 H35 118.2
C36 C35 H35 118.2
C35 C36 C31 118.2(5)
C35 C36 C43 119.1(4)
C31 C36 C43 122.1(4)
C38 C37 C39 110.3(4)
C38 C37 C32 112.7(4)
C39 C37 C32 116.5(4)
C38 C37 H37 105.5
C39 C37 H37 105.5
C32 C37 H37 105.5
C37 C38 H38A 109.5
C37 C38 H38B 109.5
H38A C38 H38B 109.5
C37 C38 H38C 109.5
H38A C38 H38C 109.5
H38B C38 H38C 109.5
C37 C39 H39A 109.5
C37 C39 H39B 109.5
H39A C39 H39B 109.5
C37 C39 H39C 109.5
H39A C39 H39C 109.5
H39B C39 H39C 109.5
C42 C40 C34 111.1(5)
C42 C40 C41 110.8(5)
C34 C40 C41 112.4(5)
C42 C40 H40 107.5
C34 C40 H40 107.5
C41 C40 H40 107.5
C40 C41 H41A 109.5
C40 C41 H41B 109.5
H41A C41 H41B 109.5
C40 C41 H41C 109.5
H41A C41 H41C 109.5
H41B C41 H41C 109.5
C40 C42 H42A 109.5
C40 C42 H42B 109.5
H42A C42 H42B 109.5
C40 C42 H42C 109.5
H42A C42 H42C 109.5
H42B C42 H42C 109.5
C36 C43 C45 112.1(5)
C36 C43 C44 110.1(5)
C45 C43 C44 112.0(4)
C36 C43 H43 107.4
C45 C43 H43 107.4
C44 C43 H43 107.4
C43 C44 H44A 109.5
C43 C44 H44B 109.5
H44A C44 H44B 109.5
C43 C44 H44C 109.5
H44A C44 H44C 109.5
H44B C44 H44C 109.5
C43 C45 H45A 109.5
C43 C45 H45B 109.5
H45A C45 H45B 109.5
C43 C45 H45C 109.5
H45A C45 H45C 109.5
H45B C45 H45C 109.5
C56 C51 C52 114.7(5)
C56 C51 C33 124.0(5)
C52 C51 C33 121.2(5)
F1 C52 C53 119.1(5)
F1 C52 C51 118.7(5)
C53 C52 C51 122.1(5)
F2 C53 C54 119.4(5)
F2 C53 C52 117.8(5)
C54 C53 C52 122.8(5)
C53 C54 C55 115.8(5)
C53 C54 C57 121.4(5)
C55 C54 C57 122.8(5)
F3 C55 C54 120.2(5)
F3 C55 C56 117.9(5)
C54 C55 C56 121.9(5)
F4 C56 C51 119.2(5)
F4 C56 C55 118.3(5)
C51 C56 C55 122.5(5)
C54 C57 C58 113.5(5)
C54 C57 H57A 108.9
C58 C57 H57A 108.9
C54 C57 H57B 108.9
C58 C57 H57B 108.9
H57A C57 H57B 107.7
C59 C58 C57 112.5(6)
C59 C58 H58A 109.1
C57 C58 H58A 109.1
C59 C58 H58B 109.1
C57 C58 H58B 109.1
H58A C58 H58B 107.8
C60 C59 C58 110.9(7)
C60 C59 H59A 109.4
C58 C59 H59A 109.4
C60 C59 H59B 109.4
C58 C59 H59B 109.4
H59A C59 H59B 108.0
C59 C60 H60A 109.5
C59 C60 H60B 109.5
H60A C60 H60B 109.5
C59 C60 H60C 109.5
H60A C60 H60C 109.5
H60B C60 H60C 109.5
C71 N1 Pd1 114.2(4)
C71 N1 H1A 113(4)
Pd1 N1 H1A 108(4)
C71 N1 H1B 100(4)
Pd1 N1 H1B 104(4)
H1A N1 H1B 118(6)
C72 C71 N1 114.3(6)
C72 C71 H71A 108.7
N1 C71 H71A 108.7
C72 C71 H71B 108.7
N1 C71 H71B 108.7
H71A C71 H71B 107.6
C71 C72 C73 108.6(7)
C71 C72 H72A 110.0
C73 C72 H72A 110.0
C71 C72 H72B 110.0
C73 C72 H72B 110.0
H72A C72 H72B 108.4
C72 C73 H73A 109.5
C72 C73 H73B 109.5
H73A C73 H73B 109.5
C72 C73 H73C 109.5
H73A C73 H73C 109.5
H73B C73 H73C 109.5
C82 C81 C86 117.0(5)
C82 C81 Pd1 127.6(4)
C86 C81 Pd1 114.3(4)
C81 C82 C83 120.3(6)
C81 C82 H82 119.8
C83 C82 H82 119.8
C84 C83 C82 121.5(6)
C84 C83 H83 119.2
C82 C83 H83 119.2
C85 C84 C83 118.4(6)
C85 C84 C87 120.7(6)
C83 C84 C87 120.9(6)
C84 C85 C86 120.8(6)
C84 C85 H85 119.6
C86 C85 H85 119.6
C85 C86 C81 121.8(6)
C85 C86 H86 119.1
C81 C86 H86 119.1
C84 C87 H87A 109.5
C84 C87 H87B 109.5
H87A C87 H87B 109.5
C84 C87 H87C 109.5
H87A C87 H87C 109.5
H87B C87 H87C 109.5
O4 S1 O2 114.6(5)
O4 S1 O3 115.3(4)
O2 S1 O3 115.4(4)
O4 S1 C91 104.0(4)
O2 S1 C91 100.8(5)
O3 S1 C91 104.1(4)
F7 C91 F6 105.9(7)
F7 C91 F5 105.1(7)
F6 C91 F5 105.9(6)
F7 C91 S1 114.3(6)
F6 C91 S1 111.4(6)
F5 C91 S1 113.6(6)
O3A S1A O4A 117(2)
O3A S1A O2A 115(2)
O4A S1A O2A 114(2)
O3A S1A C91A 100(3)
O4A S1A C91A 98(3)
O2A S1A C91A 108(4)
F6A C91A F5A 111(3)
F6A C91A F7A 106(2)
F5A C91A F7A 106(3)
F6A C91A S1A 116(3)
F5A C91A S1A 97(4)
F7A C91A S1A 119(3)

loop_
_geom_bond_atom_site_label_1
_geom_bond_atom_site_label_2
_geom_bond_distance
Pd1 C81 2.021(6)
Pd1 N1 2.131(5)
Pd1 P1 2.3334(13)
Pd1 C31 2.468(5)
P1 C21 1.848(5)
P1 C1 1.904(5)
P1 C11 1.914(5)
C1 C7 1.535(7)
C1 C6 1.535(7)
C1 C2 1.551(7)
C2 C3 1.545(7)
C2 H2A 0.9900
C2 H2B 0.9900
C3 C9 1.521(8)
C3 C4 1.529(8)
C3 H3 1.0000
C4 C5 1.521(8)
C4 H4A 0.9900
C4 H4B 0.9900
C5 C10 1.514(8)
C5 C6 1.544(7)
C5 H5 1.0000
C6 H6A 0.9900
C6 H6B 0.9900
C7 C8 1.544(6)
C7 H7A 0.9900
C7 H7B 0.9900
C8 C9 1.515(8)
C8 C10 1.546(8)
C8 H8 1.0000
C9 H9A 0.9900
C9 H9B 0.9900
C10 H10A 0.9900
C10 H10B 0.9900
C11 C16 1.542(7)
C11 C12 1.545(7)
C11 C17 1.547(7)
C12 C13 1.520(7)
C12 H12A 0.9900
C12 H12B 0.9900
C13 C14 1.533(8)
C13 C19 1.533(7)
C13 H13 1.0000
C14 C15 1.531(7)
C14 H14A 0.9900
C14 H14B 0.9900
C15 C20 1.538(7)
C15 C16 1.546(7)
C15 H15 1.0000
C16 H16A 0.9900
C16 H16B 0.9900
C17 C18 1.530(7)
C17 H17A 0.9900
C17 H17B 0.9900
C18 C19 1.515(7)
C18 C20 1.534(8)
C18 H18 1.0000
C19 H19A 0.9900
C19 H19B 0.9900
C20 H20A 0.9900
C20 H20B 0.9900
C21 C26 1.401(7)
C21 C22 1.427(7)
C22 O1 1.357(6)
C22 C23 1.369(7)
C23 C24 1.382(7)
C23 H23 0.9500
C24 C25 1.381(7)
C24 H24 0.9500
C25 C26 1.393(7)
C25 H25 0.9500
C26 C31 1.506(7)
O1 C27 1.427(6)
C27 H27A 0.9800
C27 H27B 0.9800
C27 H27C 0.9800
C31 C32 1.429(7)
C31 C36 1.430(6)
C32 C33 1.397(7)
C32 C37 1.535(6)
C33 C34 1.427(7)
C33 C51 1.489(7)
C34 C35 1.373(7)
C34 C40 1.520(7)
C35 C36 1.397(7)
C35 H35 0.9500
C36 C43 1.509(7)
C37 C38 1.524(7)
C37 C39 1.530(7)
C37 H37 1.0000
C38 H38A 0.9800
C38 H38B 0.9800
C38 H38C 0.9800
C39 H39A 0.9800
C39 H39B 0.9800
C39 H39C 0.9800
C40 C42 1.511(8)
C40 C41 1.524(7)
C40 H40 1.0000
C41 H41A 0.9800
C41 H41B 0.9800
C41 H41C 0.9800
C42 H42A 0.9800
C42 H42B 0.9800
C42 H42C 0.9800
C43 C45 1.538(8)
C43 C44 1.548(8)
C43 H43 1.0000
C44 H44A 0.9800
C44 H44B 0.9800
C44 H44C 0.9800
C45 H45A 0.9800
C45 H45B 0.9800
C45 H45C 0.9800
C51 C56 1.382(8)
C51 C52 1.397(7)
C52 F1 1.345(6)
C52 C53 1.371(7)
C53 F2 1.349(6)
C53 C54 1.369(8)
C54 C55 1.381(8)
C54 C57 1.527(8)
C55 F3 1.343(6)
C55 C56 1.383(8)
C56 F4 1.344(6)
C57 C58 1.528(8)
C57 H57A 0.9900
C57 H57B 0.9900
C58 C59 1.521(11)
C58 H58A 0.9900
C58 H58B 0.9900
C59 C60 1.488(10)
C59 H59A 0.9900
C59 H59B 0.9900
C60 H60A 0.9800
C60 H60B 0.9800
C60 H60C 0.9800
N1 C71 1.494(8)
N1 H1A 0.92(2)
N1 H1B 0.91(2)
C71 C72 1.462(10)
C71 H71A 0.9900
C71 H71B 0.9900
C72 C73 1.572(11)
C72 H72A 0.9900
C72 H72B 0.9900
C73 H73A 0.9800
C73 H73B 0.9800
C73 H73C 0.9800
C81 C82 1.381(8)
C81 C86 1.403(8)
C82 C83 1.406(8)
C82 H82 0.9500
C83 C84 1.379(8)
C83 H83 0.9500
C84 C85 1.362(8)
C84 C87 1.512(9)
C85 C86 1.388(8)
C85 H85 0.9500
C86 H86 0.9500
C87 H87A 0.9800
C87 H87B 0.9800
C87 H87C 0.9800
S1 O4 1.426(5)
S1 O2 1.426(6)
S1 O3 1.433(5)
S1 C91 1.788(10)
C91 F7 1.341(8)
C91 F6 1.346(8)
C91 F5 1.355(8)
S1A O3A 1.423(15)
S1A O4A 1.432(15)
S1A O2A 1.434(15)
S1A C91A 1.68(5)
C91A F6A 1.337(16)
C91A F5A 1.337(16)
C91A F7A 1.338(16)

loop_
_geom_hbond_atom_site_label_D
_geom_hbond_atom_site_label_H
_geom_hbond_atom_site_label_A
_geom_hbond_distance_DH
_geom_hbond_distance_HA
_geom_hbond_distance_DA
_geom_hbond_angle_DHA
_geom_hbond_site_symmetry_A
C12 H12B O1 0.99 2.55 3.269(6) 129.4 .
C17 H17A O1 0.99 2.20 3.007(7) 138.1 .
C23 H23 O2 0.95 2.57 3.408(11) 146.7 1_455
C23 H23 O2A 0.95 2.49 3.36(6) 151.3 1_455
C27 H27A O2 0.98 2.40 3.301(8) 152.8 1_455
C27 H27A O2A 0.98 2.55 3.40(3) 146.2 1_455
C71 H71A O3 0.99 2.51 3.455(9) 160.5 4_456
C71 H71A O3A 0.99 2.16 3.05(4) 147.6 4_456
